data_7034108
loop_
_publ_author_name
'Xiao, Hong-Ping'
'Zhou, Jian'
'Zhao, Rong-Qing'
'Zhang, Wei-Bing'
'Huang, Yong'

_publ_section_title
;
 A series of lanthanoid selenidoantimonates(v): rare examples of
 lanthanoid selenidoantimonates based on dinuclear lanthanide complexes.
;
_journal_issue 13
_journal_name_full 'Dalton transactions (Cambridge, England : 2003)'
_journal_page_first 6032
_journal_page_last 6039
_journal_paper_doi 10.1039/c5dt00146c
_journal_volume 44
_journal_year 2015
_chemical_formula_moiety 'C16 H48 Dy2 N10 O2 Sb2 Se8, C16 H48 Cl2 Dy2 N10 O2'
_chemical_formula_sum 'C32 H96 Cl2 Dy4 N20 O4 Sb2 Se8'
_chemical_formula_weight 2421.33
_chemical_name_systematic
; 
 ? 
;
_space_group_IT_number 2
_symmetry_cell_setting triclinic
_symmetry_space_group_name_Hall '-P 1'
_symmetry_space_group_name_H-M 'P -1'
_atom_sites_solution_hydrogens geom
_atom_sites_solution_primary direct
_atom_sites_solution_secondary difmap
_audit_creation_method SHELXL-97
_audit_update_record
;
2015-01-07 deposited with the CCDC.
2015-02-18 downloaded from the CCDC.
;
_cell_angle_alpha 94.8590(10)
_cell_angle_beta 91.5460(10)
_cell_angle_gamma 90.0810(10)
_cell_formula_units_Z 2
_cell_length_a 12.1275(9)
_cell_length_b 16.0908(11)
_cell_length_c 16.8346(12)
_cell_measurement_temperature 296(2)
_cell_volume 3272.1(4)
_computing_structure_refinement 'SHELXL-97 (Sheldrick, 1997)'
_computing_structure_solution 'SHELXS-97 (Sheldrick, 1990)'
_diffrn_ambient_temperature 296(2)
_diffrn_detector_area_resol_mean 7.31
_diffrn_measured_fraction_theta_full 0.988
_diffrn_measured_fraction_theta_max 0.988
_diffrn_measurement_device_type 'Rigaku Mercury'
_diffrn_measurement_method \w
_diffrn_radiation_monochromator graphite
_diffrn_radiation_source 'fine-focus sealed tube'
_diffrn_radiation_type MoK\a
_diffrn_radiation_wavelength 0.71073
_diffrn_reflns_av_R_equivalents 0.0440
_diffrn_reflns_av_sigmaI/netI 0.0410
_diffrn_reflns_limit_h_max 14
_diffrn_reflns_limit_h_min -14
_diffrn_reflns_limit_k_max 19
_diffrn_reflns_limit_k_min -19
_diffrn_reflns_limit_l_max 20
_diffrn_reflns_limit_l_min -20
_diffrn_reflns_number 44600
_diffrn_reflns_theta_full 25.10
_diffrn_reflns_theta_max 25.10
_diffrn_reflns_theta_min 1.21
_exptl_absorpt_coefficient_mu 9.903
_exptl_absorpt_correction_T_max 0.3090
_exptl_absorpt_correction_T_min 0.1894
_exptl_absorpt_correction_type multi-scan
_exptl_absorpt_process_details 'Jacobson, R. (1998) Private communication'
_exptl_crystal_colour red
_exptl_crystal_density_diffrn 2.448
_exptl_crystal_density_method 'not measured'
_exptl_crystal_description block
_exptl_crystal_F_000 2242
_exptl_crystal_size_max 0.13
_exptl_crystal_size_mid 0.11
_exptl_crystal_size_min 0.08
_refine_diff_density_max 2.379
_refine_diff_density_min -1.702
_refine_diff_density_rms 0.239
_refine_ls_extinction_method none
_refine_ls_goodness_of_fit_ref 1.040
_refine_ls_hydrogen_treatment constr
_refine_ls_matrix_type full
_refine_ls_number_parameters 667
_refine_ls_number_reflns 11508
_refine_ls_number_restraints 1008
_refine_ls_restrained_S_all 1.027
_refine_ls_R_factor_all 0.0469
_refine_ls_R_factor_gt 0.0357
_refine_ls_shift/su_max 0.022
_refine_ls_shift/su_mean 0.001
_refine_ls_structure_factor_coef Fsqd
_refine_ls_weighting_details 'calc w=1/[\s^2^(Fo^2^)+(0.0547P)^2^+26.5749P] where P=(Fo^2^+2Fc^2^)/3'
_refine_ls_weighting_scheme calc
_refine_ls_wR_factor_gt 0.0956
_refine_ls_wR_factor_ref 0.1034
_reflns_number_gt 9598
_reflns_number_total 11508
_reflns_threshold_expression >2sigma(I)
_cod_data_source_file c5dt00146c2.cif
_cod_data_source_block IIe
_cod_depositor_comments 'Adding full bibliography for 7034101--7034109.cif.'
_cod_original_sg_symbol_H-M P-1
_cod_original_formula_sum 'C32 H96 Cl2 Dy4 N20 O4 Sb2 Se8 '
_cod_database_code 7034108

loop_
_symmetry_equiv_pos_as_xyz
'x, y, z'
'-x, -y, -z'

loop_
_atom_site_label
_atom_site_type_symbol
_atom_site_fract_x
_atom_site_fract_y
_atom_site_fract_z
_atom_site_U_iso_or_equiv
_atom_site_adp_type
_atom_site_occupancy
_atom_site_symmetry_multiplicity
_atom_site_calc_flag
_atom_site_refinement_flags
_atom_site_disorder_assembly
_atom_site_disorder_group
Sb1 Sb 0.40408(4) 0.29882(3) 1.22537(3) 0.01336(12) Uani 1 1 d . . .
Sb2 Sb 0.07087(5) 0.31421(3) 0.72036(3) 0.01558(13) Uani 1 1 d . . .
Dy1 Dy 0.37688(3) 0.51587(2) 1.43385(2) 0.01124(9) Uani 1 1 d . . .
Dy2 Dy 0.07992(3) 0.54916(2) 0.92336(2) 0.01037(9) Uani 1 1 d . . .
Dy3 Dy 0.13226(3) 0.03642(2) 0.46180(2) 0.01816(10) Uani 1 1 d . . .
Dy4 Dy 0.43510(3) 0.07210(2) 0.93338(2) 0.01104(9) Uani 1 1 d . . .
Se1 Se 0.38951(7) 0.33331(5) 1.37192(5) 0.01720(18) Uani 1 1 d . . .
Se2 Se 0.59968(7) 0.28981(5) 1.19036(5) 0.02033(19) Uani 1 1 d . . .
Se3 Se 0.30637(7) 0.16473(5) 1.19774(5) 0.02030(19) Uani 1 1 d . . .
Se4 Se 0.31271(7) 0.40718(5) 1.15147(5) 0.01822(18) Uani 1 1 d . . .
Se5 Se 0.25145(8) 0.37123(6) 0.68620(5) 0.0237(2) Uani 1 1 d . . .
Se6 Se 0.09799(8) 0.19070(6) 0.79454(6) 0.0251(2) Uani 1 1 d . . .
Se7 Se -0.03318(7) 0.42198(5) 0.80345(5) 0.01613(18) Uani 1 1 d . . .
Se8 Se -0.04470(8) 0.27911(5) 0.59882(5) 0.0219(2) Uani 1 1 d . . .
Cl2 Cl 0.63524(17) 0.12983(13) 0.89561(13) 0.0208(4) Uani 1 1 d . . .
Cl1 Cl 0.2525(3) -0.05378(16) 0.56098(18) 0.0565(10) Uani 1 1 d . . .
O1W O 0.5525(4) 0.5536(3) 1.4608(3) 0.0129(11) Uani 1 1 d . . .
H1WA H 0.5551 0.6046 1.4785 0.019 Uiso 1 1 d R . .
O2W O 0.0918(4) 0.4731(3) 1.0291(3) 0.0125(11) Uani 1 1 d . . .
H2WA H 0.1227 0.5019 1.0681 0.019 Uiso 1 1 d R . .
O3W O 0.0088(5) -0.0696(4) 0.4577(4) 0.0236(14) Uani 1 1 d . . .
H3WA H -0.0459 -0.0590 0.4276 0.035 Uiso 1 1 d R . .
O4W O 0.4686(5) 0.0488(3) 1.0607(3) 0.0166(12) Uani 1 1 d . . .
H4WA H 0.4106 0.0299 1.0802 0.025 Uiso 1 1 d R . .
N1 N 0.4439(6) 0.5368(5) 1.2961(4) 0.0216(14) Uani 1 1 d U . .
H1A H 0.5182 0.5380 1.2979 0.026 Uiso 1 1 calc R . .
H1B H 0.4226 0.4927 1.2627 0.026 Uiso 1 1 calc R . .
N2 N 0.3396(7) 0.6649(5) 1.3933(5) 0.0284(14) Uani 1 1 d U . .
H2A H 0.2663 0.6694 1.3816 0.034 Uiso 1 1 calc R . .
N3 N 0.3461(6) 0.6204(5) 1.5505(4) 0.0229(14) Uani 1 1 d U . .
H3A H 0.4132 0.6275 1.5757 0.027 Uiso 1 1 calc R . .
N4 N 0.2141(6) 0.4726(5) 1.5105(4) 0.0223(14) Uani 1 1 d U . .
H4A H 0.2385 0.4324 1.5415 0.027 Uiso 1 1 calc R . .
N5 N 0.2038(6) 0.4971(5) 1.3460(4) 0.0216(13) Uani 1 1 d U . .
H5A H 0.1958 0.5419 1.3178 0.026 Uiso 1 1 calc R . .
H5B H 0.2122 0.4522 1.3111 0.026 Uiso 1 1 calc R . .
N6 N 0.1520(6) 0.5939(4) 0.7924(4) 0.0165(12) Uani 1 1 d U . .
H6A H 0.2238 0.6074 0.7998 0.020 Uiso 1 1 calc R . .
H6B H 0.1477 0.5499 0.7557 0.020 Uiso 1 1 calc R . .
N7 N -0.0387(6) 0.6629(4) 0.8647(4) 0.0143(12) Uani 1 1 d U . .
H7A H -0.1103 0.6488 0.8715 0.017 Uiso 1 1 calc R . .
N8 N 0.0610(6) 0.6769(4) 1.0211(4) 0.0174(13) Uani 1 1 d U . .
H8A H 0.0377 0.6571 1.0669 0.021 Uiso 1 1 calc R . .
N9 N 0.2672(6) 0.6115(4) 0.9726(4) 0.0158(12) Uani 1 1 d U . .
H9A H 0.2865 0.6481 0.9370 0.019 Uiso 1 1 calc R . .
N10 N 0.2411(5) 0.4541(4) 0.8869(4) 0.0147(12) Uani 1 1 d U . .
H10A H 0.2398 0.4109 0.9175 0.018 Uiso 1 1 calc R . .
H10B H 0.2314 0.4334 0.8359 0.018 Uiso 1 1 calc R . .
N11 N 0.0841(9) 0.1817(6) 0.4222(6) 0.0554(19) Uani 1 1 d DU . .
H11A H 0.0736 0.2165 0.4660 0.066 Uiso 1 1 calc R . .
H11B H 0.1394 0.2019 0.3948 0.066 Uiso 1 1 calc R . .
N12 N 0.0462(9) 0.0326(6) 0.3213(6) 0.0574(18) Uani 1 1 d DU A .
H12A H -0.0172 0.0029 0.3251 0.069 Uiso 1 1 calc R . .
N13 N 0.2246(8) -0.0717(6) 0.3646(5) 0.0499(18) Uani 1 1 d DU . .
N14 N 0.3222(7) 0.0871(5) 0.4151(4) 0.0344(15) Uani 1 1 d DU . .
H14A H 0.3091 0.1270 0.3808 0.041 Uiso 1 1 calc R A .
N15 N 0.2226(7) 0.1450(5) 0.5624(5) 0.0372(17) Uani 1 1 d DU . .
H15A H 0.1716 0.1834 0.5775 0.045 Uiso 1 1 calc R A .
H15B H 0.2436 0.1197 0.6060 0.045 Uiso 1 1 calc R . .
N16 N 0.2408(6) 0.1063(4) 0.9876(5) 0.0242(14) Uani 1 1 d DU . .
N17 N 0.2899(6) -0.0449(5) 0.9000(5) 0.0271(14) Uani 1 1 d U . .
H17C H 0.3202 -0.0899 0.9215 0.032 Uiso 1 1 calc R B .
N18 N 0.4307(6) 0.0165(4) 0.7862(4) 0.0171(13) Uani 1 1 d U . .
H18A H 0.5027 0.0111 0.7727 0.021 Uiso 1 1 calc R B .
N19 N 0.3773(6) 0.1826(4) 0.8417(4) 0.0149(12) Uani 1 1 d U . .
H19A H 0.3022 0.1828 0.8394 0.018 Uiso 1 1 calc R B .
N20 N 0.4359(6) 0.2172(4) 1.0041(4) 0.0184(13) Uani 1 1 d U . .
H20A H 0.4012 0.2155 1.0505 0.022 Uiso 1 1 calc R B .
H20B H 0.5063 0.2326 1.0157 0.022 Uiso 1 1 calc R . .
C1 C 0.4029(9) 0.6145(6) 1.2632(6) 0.0347(18) Uani 1 1 d U . .
H1C H 0.4495 0.6277 1.2200 0.042 Uiso 1 1 calc R . .
H1D H 0.3287 0.6048 1.2413 0.042 Uiso 1 1 calc R . .
C2 C 0.4018(10) 0.6846(7) 1.3225(6) 0.0374(18) Uani 1 1 d U . .
H2B H 0.3682 0.7320 1.2995 0.045 Uiso 1 1 calc R . .
H2C H 0.4770 0.6997 1.3388 0.045 Uiso 1 1 calc R . .
C3 C 0.3684(9) 0.7268(6) 1.4608(6) 0.0338(17) Uani 1 1 d U . .
H3B H 0.4476 0.7276 1.4706 0.041 Uiso 1 1 calc R . .
H3C H 0.3457 0.7820 1.4481 0.041 Uiso 1 1 calc R . .
C4 C 0.3118(8) 0.7037(6) 1.5324(6) 0.0293(16) Uani 1 1 d U . .
H4B H 0.3302 0.7436 1.5773 0.035 Uiso 1 1 calc R . .
H4C H 0.2325 0.7047 1.5230 0.035 Uiso 1 1 calc R . .
C5 C 0.2754(7) 0.5859(6) 1.6080(5) 0.0259(16) Uani 1 1 d U . .
H5C H 0.2511 0.6302 1.6462 0.031 Uiso 1 1 calc R . .
H5D H 0.3165 0.5458 1.6368 0.031 Uiso 1 1 calc R . .
C6 C 0.1766(7) 0.5438(6) 1.5657(5) 0.0245(15) Uani 1 1 d U . .
H6C H 0.1276 0.5235 1.6045 0.029 Uiso 1 1 calc R . .
H6D H 0.1363 0.5834 1.5358 0.029 Uiso 1 1 calc R . .
C7 C 0.1249(7) 0.4354(6) 1.4592(5) 0.0244(16) Uani 1 1 d U . .
H7B H 0.0587 0.4320 1.4898 0.029 Uiso 1 1 calc R . .
H7C H 0.1451 0.3792 1.4395 0.029 Uiso 1 1 calc R . .
C8 C 0.1025(7) 0.4864(6) 1.3904(5) 0.0236(16) Uani 1 1 d U . .
H8B H 0.0465 0.4590 1.3551 0.028 Uiso 1 1 calc R . .
H8C H 0.0746 0.5406 1.4098 0.028 Uiso 1 1 calc R . .
C9 C 0.0945(7) 0.6645(5) 0.7597(5) 0.0189(15) Uani 1 1 d U . .
H9B H 0.1025 0.6610 0.7023 0.023 Uiso 1 1 calc R . .
H9C H 0.1281 0.7164 0.7820 0.023 Uiso 1 1 calc R . .
C10 C -0.0250(7) 0.6648(5) 0.7783(5) 0.0174(15) Uani 1 1 d U . .
H10C H -0.0594 0.7145 0.7603 0.021 Uiso 1 1 calc R . .
H10D H -0.0610 0.6165 0.7503 0.021 Uiso 1 1 calc R . .
C11 C -0.0206(7) 0.7447(5) 0.9097(5) 0.0187(14) Uani 1 1 d U . .
H11C H -0.0764 0.7838 0.8943 0.022 Uiso 1 1 calc R . .
H11D H 0.0512 0.7666 0.8980 0.022 Uiso 1 1 calc R . .
C12 C -0.0267(7) 0.7338(5) 0.9973(5) 0.0199(15) Uani 1 1 d U . .
H12B H -0.0181 0.7875 1.0276 0.024 Uiso 1 1 calc R . .
H12C H -0.0982 0.7112 1.0086 0.024 Uiso 1 1 calc R . .
C13 C 0.1662(7) 0.7210(5) 1.0435(5) 0.0195(15) Uani 1 1 d U . .
H13A H 0.1588 0.7536 1.0943 0.023 Uiso 1 1 calc R . .
H13B H 0.1830 0.7590 1.0037 0.023 Uiso 1 1 calc R . .
C14 C 0.2573(7) 0.6602(5) 1.0496(5) 0.0184(14) Uani 1 1 d U . .
H14B H 0.3259 0.6895 1.0639 0.022 Uiso 1 1 calc R . .
H14C H 0.2421 0.6234 1.0908 0.022 Uiso 1 1 calc R . .
C15 C 0.3561(7) 0.5501(5) 0.9738(5) 0.0173(14) Uani 1 1 d U . .
H15C H 0.3477 0.5167 1.0186 0.021 Uiso 1 1 calc R . .
H15D H 0.4268 0.5785 0.9801 0.021 Uiso 1 1 calc R . .
C16 C 0.3522(7) 0.4940(5) 0.8962(5) 0.0162(14) Uani 1 1 d U . .
H16B H 0.3654 0.5267 0.8515 0.019 Uiso 1 1 calc R . .
H16C H 0.4088 0.4516 0.8975 0.019 Uiso 1 1 calc R . .
C17 C -0.0154(10) 0.1751(8) 0.3734(7) 0.070(2) Uani 1 1 d DU . .
H17A H -0.0358 0.2294 0.3568 0.084 Uiso 1 1 calc R . .
H17B H -0.0754 0.1544 0.4033 0.084 Uiso 1 1 calc R . .
C18 C 0.0066(11) 0.1147(6) 0.3004(7) 0.064(2) Uani 1 1 d DU . .
H18B H -0.0609 0.1071 0.2684 0.077 Uiso 1 1 calc R . .
H18C H 0.0611 0.1391 0.2682 0.077 Uiso 1 1 calc R . .
C19 C 0.1062(11) -0.0166(7) 0.2608(7) 0.066(2) Uani 1 1 d DU . .
H19B H 0.1620 0.0184 0.2401 0.079 Uiso 1 1 calc R A .
H19C H 0.0555 -0.0344 0.2170 0.079 Uiso 1 1 calc R . .
C20 C 0.1616(11) -0.0932(7) 0.2911(6) 0.059(2) Uani 1 1 d DU A .
H20C H 0.1059 -0.1343 0.3003 0.071 Uiso 1 1 calc R . .
H20D H 0.2103 -0.1177 0.2509 0.071 Uiso 1 1 calc R . .
C22 C 0.3847(9) 0.0201(6) 0.3730(6) 0.0438(18) Uani 1 1 d DU A .
C23 C 0.3864(8) 0.1254(6) 0.4832(5) 0.0382(18) Uani 1 1 d DU A .
H23A H 0.4502 0.1534 0.4642 0.046 Uiso 1 1 calc R . .
H23B H 0.4127 0.0822 0.5158 0.046 Uiso 1 1 calc R . .
C24 C 0.3183(8) 0.1882(6) 0.5342(6) 0.0385(19) Uani 1 1 d DU A .
H24A H 0.3627 0.2121 0.5792 0.046 Uiso 1 1 calc R . .
H24B H 0.2941 0.2330 0.5028 0.046 Uiso 1 1 calc R . .
C26 C 0.1817(9) -0.0353(6) 0.9384(6) 0.0383(18) Uani 1 1 d DU B .
C27 C 0.2756(8) -0.0726(6) 0.8150(6) 0.0270(16) Uani 1 1 d U B .
H27A H 0.2216 -0.0375 0.7907 0.032 Uiso 1 1 calc R . .
H27B H 0.2479 -0.1294 0.8093 0.032 Uiso 1 1 calc R . .
C28 C 0.3832(7) -0.0685(5) 0.7724(5) 0.0219(15) Uani 1 1 d U B .
H28A H 0.4346 -0.1087 0.7919 0.026 Uiso 1 1 calc R . .
H28B H 0.3706 -0.0824 0.7156 0.026 Uiso 1 1 calc R . .
C29 C 0.3831(8) 0.0746(5) 0.7322(5) 0.0208(14) Uani 1 1 d U B .
H29A H 0.3034 0.0690 0.7304 0.025 Uiso 1 1 calc R . .
H29B H 0.4094 0.0610 0.6788 0.025 Uiso 1 1 calc R . .
C30 C 0.4142(7) 0.1627(5) 0.7597(5) 0.0172(14) Uani 1 1 d U B .
H30A H 0.4935 0.1695 0.7581 0.021 Uiso 1 1 calc R . .
H30B H 0.3800 0.2005 0.7246 0.021 Uiso 1 1 calc R . .
C31 C 0.4129(7) 0.2675(5) 0.8725(5) 0.0170(14) Uani 1 1 d U B .
H31A H 0.3763 0.3086 0.8422 0.020 Uiso 1 1 calc R . .
H31B H 0.4920 0.2734 0.8672 0.020 Uiso 1 1 calc R . .
C32 C 0.3835(7) 0.2808(5) 0.9590(5) 0.0186(14) Uani 1 1 d U B .
H32A H 0.4080 0.3357 0.9807 0.022 Uiso 1 1 calc R . .
H32B H 0.3041 0.2778 0.9637 0.022 Uiso 1 1 calc R . .
C21 C 0.3121(13) -0.0374(12) 0.3181(8) 0.048(2) Uani 0.60 1 d PDU A 1
C21' C 0.3439(11) -0.0669(10) 0.3843(16) 0.045(2) Uani 0.40 1 d PDU A 2
C25 C 0.1892(12) 0.0293(6) 1.0098(7) 0.025(2) Uani 0.60 1 d PDU B 1
C25' C 0.1480(12) 0.0536(8) 0.9575(14) 0.031(2) Uani 0.40 1 d PDU B 2

loop_
_atom_site_aniso_label
_atom_site_aniso_U_11
_atom_site_aniso_U_22
_atom_site_aniso_U_33
_atom_site_aniso_U_23
_atom_site_aniso_U_13
_atom_site_aniso_U_12
Sb1 0.0129(3) 0.0133(3) 0.0136(3) -0.0004(2) 0.0002(2) -0.0006(2)
Sb2 0.0184(3) 0.0144(3) 0.0136(3) -0.0005(2) -0.0005(2) 0.0019(2)
Dy1 0.00837(18) 0.01430(19) 0.01090(18) 0.00016(14) 0.00026(13) -0.00121(14)
Dy2 0.01128(19) 0.00897(18) 0.01104(18) 0.00188(14) 0.00062(13) -0.00111(14)
Dy3 0.0228(2) 0.0154(2) 0.0174(2) 0.00593(16) 0.00607(16) 0.00560(16)
Dy4 0.01147(19) 0.00988(19) 0.01188(18) 0.00178(14) -0.00011(13) -0.00051(14)
Se1 0.0220(4) 0.0158(4) 0.0136(4) 0.0004(3) -0.0013(3) 0.0010(3)
Se2 0.0135(4) 0.0180(4) 0.0304(5) 0.0057(4) 0.0048(3) -0.0010(3)
Se3 0.0197(4) 0.0164(4) 0.0242(4) -0.0030(3) 0.0043(3) -0.0058(3)
Se4 0.0182(4) 0.0194(4) 0.0170(4) 0.0027(3) -0.0041(3) 0.0004(3)
Se5 0.0238(5) 0.0293(5) 0.0180(4) 0.0014(4) 0.0040(3) -0.0039(4)
Se6 0.0216(5) 0.0253(5) 0.0301(5) 0.0113(4) 0.0009(4) 0.0047(4)
Se7 0.0177(4) 0.0148(4) 0.0150(4) -0.0035(3) -0.0018(3) 0.0015(3)
Se8 0.0286(5) 0.0183(4) 0.0176(4) -0.0033(3) -0.0062(3) 0.0034(4)
Cl2 0.0143(10) 0.0184(10) 0.0300(11) 0.0030(9) 0.0032(8) -0.0040(8)
Cl1 0.091(2) 0.0238(13) 0.0541(17) 0.0181(12) -0.0531(17) -0.0177(14)
O1W 0.010(3) 0.014(3) 0.014(3) -0.001(2) 0.000(2) -0.004(2)
O2W 0.013(3) 0.012(3) 0.012(3) 0.002(2) -0.004(2) -0.003(2)
O3W 0.027(4) 0.019(3) 0.026(3) 0.006(3) 0.016(3) 0.006(3)
O4W 0.020(3) 0.017(3) 0.014(3) 0.004(2) 0.000(2) 0.000(2)
N1 0.021(3) 0.022(3) 0.022(3) 0.001(3) 0.004(3) -0.002(3)
N2 0.030(3) 0.025(3) 0.031(3) 0.007(3) 0.009(3) 0.005(3)
N3 0.015(3) 0.030(3) 0.023(3) -0.004(3) 0.000(2) 0.007(3)
N4 0.011(3) 0.035(3) 0.020(3) 0.003(3) 0.000(2) 0.001(3)
N5 0.017(3) 0.030(3) 0.019(3) 0.003(2) 0.004(2) 0.000(3)
N6 0.018(3) 0.015(3) 0.017(3) 0.005(2) 0.000(2) 0.000(2)
N7 0.013(3) 0.014(3) 0.016(3) 0.004(2) 0.002(2) -0.003(2)
N8 0.016(3) 0.015(3) 0.020(3) 0.000(2) -0.001(2) 0.000(2)
N9 0.016(3) 0.014(3) 0.018(3) 0.007(2) -0.004(2) -0.001(2)
N10 0.014(3) 0.012(3) 0.018(3) 0.005(2) 0.000(2) -0.002(2)
N11 0.064(4) 0.051(4) 0.055(4) 0.023(3) 0.016(3) 0.005(4)
N12 0.061(4) 0.058(4) 0.056(3) 0.023(3) -0.004(3) -0.029(3)
N13 0.049(4) 0.047(4) 0.051(4) -0.022(3) 0.016(3) -0.026(3)
N14 0.042(3) 0.029(3) 0.033(3) 0.001(3) 0.018(3) -0.012(3)
N15 0.048(4) 0.032(3) 0.032(3) -0.002(3) 0.020(3) -0.010(3)
N16 0.017(3) 0.022(3) 0.034(3) 0.002(3) 0.007(2) 0.001(3)
N17 0.023(3) 0.025(3) 0.033(3) -0.004(3) 0.003(3) -0.005(3)
N18 0.020(3) 0.014(3) 0.017(3) 0.000(2) 0.000(2) 0.001(2)
N19 0.015(3) 0.011(3) 0.018(3) 0.001(2) 0.001(2) -0.001(2)
N20 0.022(3) 0.013(3) 0.019(3) 0.001(2) -0.004(3) 0.002(3)
C1 0.043(4) 0.028(4) 0.034(4) 0.010(3) 0.007(3) -0.001(3)
C2 0.042(4) 0.031(4) 0.040(4) 0.009(3) 0.009(3) 0.000(3)
C3 0.030(3) 0.030(3) 0.042(4) 0.003(3) 0.002(3) 0.002(3)
C4 0.025(3) 0.028(3) 0.034(3) -0.003(3) -0.001(3) 0.005(3)
C5 0.018(3) 0.035(3) 0.024(3) -0.004(3) 0.002(3) 0.002(3)
C6 0.016(3) 0.035(3) 0.023(3) 0.001(3) 0.002(3) 0.004(3)
C7 0.019(3) 0.032(4) 0.023(3) 0.004(3) 0.000(3) -0.004(3)
C8 0.016(3) 0.033(4) 0.022(3) 0.002(3) -0.001(3) -0.004(3)
C9 0.021(3) 0.015(3) 0.021(3) 0.007(3) 0.008(3) 0.002(3)
C10 0.019(3) 0.018(3) 0.015(3) 0.006(3) 0.001(3) 0.001(3)
C11 0.019(3) 0.016(3) 0.021(3) 0.000(3) -0.001(3) 0.002(3)
C12 0.019(3) 0.017(3) 0.024(3) 0.000(3) 0.001(3) 0.001(3)
C13 0.015(3) 0.015(3) 0.027(3) -0.002(3) 0.000(3) -0.008(3)
C14 0.016(3) 0.019(3) 0.021(3) 0.001(3) -0.003(3) -0.006(3)
C15 0.012(3) 0.016(3) 0.024(3) 0.005(3) -0.002(3) -0.003(3)
C16 0.015(3) 0.014(3) 0.020(3) 0.005(3) 0.004(2) 0.001(3)
C17 0.067(5) 0.072(5) 0.076(5) 0.040(4) 0.010(4) -0.011(5)
C18 0.061(5) 0.070(5) 0.069(5) 0.049(4) -0.023(4) -0.024(4)
C19 0.078(4) 0.061(4) 0.060(4) 0.012(4) -0.006(4) -0.032(4)
C20 0.075(4) 0.050(4) 0.050(4) -0.005(4) 0.012(4) -0.031(4)
C22 0.046(4) 0.038(4) 0.045(4) -0.017(3) 0.017(3) -0.014(3)
C23 0.045(4) 0.033(4) 0.035(4) -0.004(3) 0.010(3) -0.010(3)
C24 0.048(4) 0.034(4) 0.035(4) 0.002(3) 0.014(3) -0.014(4)
C26 0.026(3) 0.039(4) 0.048(4) -0.009(3) 0.011(3) -0.009(3)
C27 0.020(3) 0.025(3) 0.035(3) -0.005(3) -0.002(3) -0.002(3)
C28 0.025(3) 0.018(3) 0.022(3) -0.003(3) -0.004(3) 0.003(3)
C29 0.024(3) 0.020(3) 0.019(3) -0.001(3) 0.002(3) 0.003(3)
C30 0.019(3) 0.015(3) 0.018(3) 0.003(3) 0.000(3) 0.001(3)
C31 0.018(3) 0.012(3) 0.021(3) 0.004(3) -0.002(3) -0.002(3)
C32 0.021(3) 0.013(3) 0.021(3) 0.001(3) 0.001(3) 0.003(3)
C21 0.056(4) 0.044(4) 0.044(4) -0.004(4) 0.009(4) -0.018(4)
C21' 0.052(4) 0.039(4) 0.042(4) -0.004(4) 0.013(4) -0.019(4)
C25 0.017(4) 0.024(4) 0.032(4) 0.001(4) 0.006(4) -0.006(4)
C25' 0.021(5) 0.031(5) 0.041(5) -0.001(4) 0.005(4) -0.003(4)

loop_
_atom_type_symbol
_atom_type_description
_atom_type_scat_dispersion_real
_atom_type_scat_dispersion_imag
_atom_type_scat_source
C C 0.0033 0.0016 'International Tables Vol C Tables 4.2.6.8 and 6.1.1.4'
H H 0.0000 0.0000 'International Tables Vol C Tables 4.2.6.8 and 6.1.1.4'
N N 0.0061 0.0033 'International Tables Vol C Tables 4.2.6.8 and 6.1.1.4'
O O 0.0106 0.0060 'International Tables Vol C Tables 4.2.6.8 and 6.1.1.4'
Cl Cl 0.1484 0.1585 'International Tables Vol C Tables 4.2.6.8 and 6.1.1.4'
Se Se -0.0929 2.2259 'International Tables Vol C Tables 4.2.6.8 and 6.1.1.4'
Sb Sb -0.5866 1.5461 'International Tables Vol C Tables 4.2.6.8 and 6.1.1.4'
Dy Dy -0.1892 4.4098 'International Tables Vol C Tables 4.2.6.8 and 6.1.1.4'

loop_
_geom_angle_atom_site_label_1
_geom_angle_atom_site_label_2
_geom_angle_atom_site_label_3
_geom_angle
_geom_angle_site_symmetry_1
_geom_angle_site_symmetry_3
Se2 Sb1 Se3 112.49(4) . .
Se2 Sb1 Se4 109.39(3) . .
Se3 Sb1 Se4 110.00(4) . .
Se2 Sb1 Se1 109.59(4) . .
Se3 Sb1 Se1 104.96(3) . .
Se4 Sb1 Se1 110.33(3) . .
Se6 Sb2 Se8 110.42(4) . .
Se6 Sb2 Se5 110.02(4) . .
Se8 Sb2 Se5 110.84(4) . .
Se6 Sb2 Se7 109.40(3) . .
Se8 Sb2 Se7 106.15(3) . .
Se5 Sb2 Se7 109.93(4) . .
O1W Dy1 O1W 69.8(2) . 2_668
O1W Dy1 N3 81.4(2) . .
O1W Dy1 N3 78.3(2) 2_668 .
O1W Dy1 N4 137.2(2) . .
O1W Dy1 N4 73.4(2) 2_668 .
N3 Dy1 N4 70.1(2) . .
O1W Dy1 N1 78.6(2) . .
O1W Dy1 N1 133.7(2) 2_668 .
N3 Dy1 N1 130.1(2) . .
N4 Dy1 N1 144.2(2) . .
O1W Dy1 N5 154.4(2) . .
O1W Dy1 N5 133.4(2) 2_668 .
N3 Dy1 N5 110.8(2) . .
N4 Dy1 N5 68.1(2) . .
N1 Dy1 N5 76.4(2) . .
O1W Dy1 N2 88.4(2) . .
O1W Dy1 N2 141.1(2) 2_668 .
N3 Dy1 N2 66.6(2) . .
N4 Dy1 N2 107.7(2) . .
N1 Dy1 N2 67.5(2) . .
N5 Dy1 N2 77.1(3) . .
O1W Dy1 Se1 104.45(14) . .
O1W Dy1 Se1 74.12(14) 2_668 .
N3 Dy1 Se1 147.43(17) . .
N4 Dy1 Se1 85.59(18) . .
N1 Dy1 Se1 82.20(17) . .
N5 Dy1 Se1 77.63(18) . .
N2 Dy1 Se1 144.23(18) . .
O1W Dy1 Dy1 35.65(13) . 2_668
O1W Dy1 Dy1 34.20(13) 2_668 2_668
N3 Dy1 Dy1 77.55(17) . 2_668
N4 Dy1 Dy1 105.17(16) . 2_668
N1 Dy1 Dy1 108.09(17) . 2_668
N5 Dy1 Dy1 165.14(18) . 2_668
N2 Dy1 Dy1 117.8(2) . 2_668
Se1 Dy1 Dy1 88.83(2) . 2_668
O2W Dy2 O2W 69.6(2) . 2_567
O2W Dy2 N8 87.5(2) . .
O2W Dy2 N8 79.4(2) 2_567 .
O2W Dy2 N10 78.5(2) . .
O2W Dy2 N10 133.6(2) 2_567 .
N8 Dy2 N10 132.8(2) . .
O2W Dy2 N6 151.8(2) . .
O2W Dy2 N6 134.5(2) 2_567 .
N8 Dy2 N6 109.1(2) . .
N10 Dy2 N6 73.5(2) . .
O2W Dy2 N9 86.0(2) . .
O2W Dy2 N9 139.4(2) 2_567 .
N8 Dy2 N9 67.3(2) . .
N10 Dy2 N9 67.0(2) . .
N6 Dy2 N9 80.1(2) . .
O2W Dy2 N7 141.3(2) . .
O2W Dy2 N7 76.52(19) 2_567 .
N8 Dy2 N7 68.0(2) . .
N10 Dy2 N7 140.1(2) . .
N6 Dy2 N7 66.9(2) . .
N9 Dy2 N7 109.5(2) . .
O2W Dy2 Se7 99.38(14) . .
O2W Dy2 Se7 73.68(14) 2_567 .
N8 Dy2 Se7 147.57(16) . .
N10 Dy2 Se7 79.55(16) . .
N6 Dy2 Se7 78.96(16) . .
N9 Dy2 Se7 144.35(16) . .
N7 Dy2 Se7 88.19(15) . .
O2W Dy2 Dy2 35.18(14) . 2_567
O2W Dy2 Dy2 34.40(12) 2_567 2_567
N8 Dy2 Dy2 81.99(16) . 2_567
N10 Dy2 Dy2 107.66(14) . 2_567
N6 Dy2 Dy2 164.21(16) . 2_567
N9 Dy2 Dy2 115.13(15) . 2_567
N7 Dy2 Dy2 109.10(15) . 2_567
Se7 Dy2 Dy2 85.73(2) . 2_567
O3W Dy3 O3W 69.2(2) 2_556 .
O3W Dy3 N11 78.9(3) 2_556 .
O3W Dy3 N11 123.4(3) . .
O3W Dy3 N15 78.7(2) 2_556 .
O3W Dy3 N15 139.7(2) . .
N11 Dy3 N15 71.0(3) . .
O3W Dy3 N12 104.2(3) 2_556 .
O3W Dy3 N12 76.1(3) . .
N11 Dy3 N12 67.9(3) . .
N15 Dy3 N12 137.1(3) . .
O3W Dy3 N13 148.4(2) 2_556 .
O3W Dy3 N13 79.2(2) . .
N11 Dy3 N13 121.5(3) . .
N15 Dy3 N13 128.7(3) . .
N12 Dy3 N13 67.8(3) . .
O3W Dy3 N14 144.1(2) 2_556 .
O3W Dy3 N14 146.4(2) . .
N11 Dy3 N14 78.6(3) . .
N15 Dy3 N14 67.7(2) . .
N12 Dy3 N14 92.7(3) . .
N13 Dy3 N14 67.4(2) . .
O3W Dy3 Cl1 98.48(18) 2_556 .
O3W Dy3 Cl1 85.49(17) . .
N11 Dy3 Cl1 146.2(2) . .
N15 Dy3 Cl1 75.5(2) . .
N12 Dy3 Cl1 143.1(2) . .
N13 Dy3 Cl1 77.6(2) . .
N14 Dy3 Cl1 85.3(2) . .
O3W Dy3 Dy3 34.77(16) 2_556 2_556
O3W Dy3 Dy3 34.48(14) . 2_556
N11 Dy3 Dy3 102.6(2) . 2_556
N15 Dy3 Dy3 110.30(16) . 2_556
N12 Dy3 Dy3 90.1(2) . 2_556
N13 Dy3 Dy3 113.62(19) . 2_556
N14 Dy3 Dy3 177.20(18) . 2_556
Cl1 Dy3 Dy3 92.37(8) . 2_556
O4W Dy4 O4W 70.4(2) . 2_657
O4W Dy4 N20 76.9(2) . .
O4W Dy4 N20 137.9(2) 2_657 .
O4W Dy4 N19 143.8(2) . .
O4W Dy4 N19 143.6(2) 2_657 .
N20 Dy4 N19 67.5(2) . .
O4W Dy4 N18 148.6(2) . .
O4W Dy4 N18 79.1(2) 2_657 .
N20 Dy4 N18 133.4(2) . .
N19 Dy4 N18 67.6(2) . .
O4W Dy4 N17 97.7(2) . .
O4W Dy4 N17 75.4(2) 2_657 .
N20 Dy4 N17 136.0(2) . .
N19 Dy4 N17 103.1(2) . .
N18 Dy4 N17 66.8(2) . .
O4W Dy4 N16 81.6(2) . .
O4W Dy4 N16 127.8(2) 2_657 .
N20 Dy4 N16 70.4(2) . .
N19 Dy4 N16 80.5(2) . .
N18 Dy4 N16 113.1(2) . .
N17 Dy4 N16 65.6(2) . .
O4W Dy4 Cl2 99.97(16) . .
O4W Dy4 Cl2 81.88(15) 2_657 .
N20 Dy4 Cl2 78.36(18) . .
N19 Dy4 Cl2 79.67(16) . .
N18 Dy4 Cl2 82.32(17) . .
N17 Dy4 Cl2 144.38(17) . .
N16 Dy4 Cl2 147.59(16) . .
O4W Dy4 Dy4 35.59(14) . 2_657
O4W Dy4 Dy4 34.80(13) 2_657 2_657
N20 Dy4 Dy4 108.76(15) . 2_657
N19 Dy4 Dy4 170.45(16) . 2_657
N18 Dy4 Dy4 113.56(15) . 2_657
N17 Dy4 Dy4 85.72(18) . 2_657
N16 Dy4 Dy4 106.84(16) . 2_657
Cl2 Dy4 Dy4 91.01(5) . 2_657
Sb1 Se1 Dy1 118.22(3) . .
Sb2 Se7 Dy2 122.74(3) . .
Dy1 O1W Dy1 110.2(2) . 2_668
Dy1 O1W H1WA 109.5 . .
Dy1 O1W H1WA 103.6 2_668 .
Dy2 O2W Dy2 110.4(2) . 2_567
Dy2 O2W H2WA 109.5 . .
Dy2 O2W H2WA 101.9 2_567 .
Dy3 O3W Dy3 110.8(2) 2_556 .
Dy3 O3W H3WA 73.5 2_556 .
Dy3 O3W H3WA 109.5 . .
Dy4 O4W Dy4 109.6(2) . 2_657
Dy4 O4W H4WA 109.5 . .
Dy4 O4W H4WA 94.5 2_657 .
C1 N1 Dy1 114.2(5) . .
C1 N1 H1A 108.7 . .
Dy1 N1 H1A 108.7 . .
C1 N1 H1B 108.7 . .
Dy1 N1 H1B 108.7 . .
H1A N1 H1B 107.6 . .
C3 N2 C2 109.0(8) . .
C3 N2 Dy1 109.9(6) . .
C2 N2 Dy1 112.9(6) . .
C3 N2 H2A 108.3 . .
C2 N2 H2A 108.3 . .
Dy1 N2 H2A 108.3 . .
C5 N3 C4 112.2(7) . .
C5 N3 Dy1 110.8(6) . .
C4 N3 Dy1 116.8(5) . .
C5 N3 H3A 105.3 . .
C4 N3 H3A 105.3 . .
Dy1 N3 H3A 105.3 . .
C7 N4 C6 112.8(7) . .
C7 N4 Dy1 113.1(5) . .
C6 N4 Dy1 110.3(5) . .
C7 N4 H4A 106.7 . .
C6 N4 H4A 106.7 . .
Dy1 N4 H4A 106.7 . .
C8 N5 Dy1 113.9(5) . .
C8 N5 H5A 108.8 . .
Dy1 N5 H5A 108.8 . .
C8 N5 H5B 108.8 . .
Dy1 N5 H5B 108.8 . .
H5A N5 H5B 107.7 . .
C9 N6 Dy2 115.9(5) . .
C9 N6 H6A 108.3 . .
Dy2 N6 H6A 108.3 . .
C9 N6 H6B 108.3 . .
Dy2 N6 H6B 108.3 . .
H6A N6 H6B 107.4 . .
C10 N7 C11 113.3(6) . .
C10 N7 Dy2 112.2(5) . .
C11 N7 Dy2 111.2(5) . .
C10 N7 H7A 106.5 . .
C11 N7 H7A 106.5 . .
Dy2 N7 H7A 106.5 . .
C12 N8 C13 112.6(6) . .
C12 N8 Dy2 112.9(5) . .
C13 N8 Dy2 114.6(5) . .
C12 N8 H8A 105.2 . .
C13 N8 H8A 105.2 . .
Dy2 N8 H8A 105.2 . .
C15 N9 C14 112.2(6) . .
C15 N9 Dy2 113.8(5) . .
C14 N9 Dy2 110.9(5) . .
C15 N9 H9A 106.5 . .
C14 N9 H9A 106.5 . .
Dy2 N9 H9A 106.5 . .
C16 N10 Dy2 115.5(5) . .
C16 N10 H10A 108.4 . .
Dy2 N10 H10A 108.4 . .
C16 N10 H10B 108.4 . .
Dy2 N10 H10B 108.4 . .
H10A N10 H10B 107.5 . .
C17 N11 Dy3 107.9(8) . .
C17 N11 H11A 110.1 . .
Dy3 N11 H11A 110.1 . .
C17 N11 H11B 110.1 . .
Dy3 N11 H11B 110.1 . .
H11A N11 H11B 108.4 . .
C19 N12 C18 116.5(9) . .
C19 N12 Dy3 114.8(8) . .
C18 N12 Dy3 113.1(7) . .
C19 N12 H12A 103.4 . .
C18 N12 H12A 103.4 . .
Dy3 N12 H12A 103.4 . .
C20 N13 C21 89.4(9) . .
C20 N13 C21' 133.2(14) . .
C21 N13 C21' 52.3(12) . .
C20 N13 Dy3 114.4(8) . .
C21 N13 Dy3 114.2(9) . .
C21' N13 Dy3 106.3(11) . .
C23 N14 C22 110.6(8) . .
C23 N14 Dy3 110.0(5) . .
C22 N14 Dy3 112.6(6) . .
C23 N14 H14A 107.8 . .
C22 N14 H14A 107.8 . .
Dy3 N14 H14A 107.8 . .
C24 N15 Dy3 115.5(6) . .
C24 N15 H15A 108.4 . .
Dy3 N15 H15A 108.4 . .
C24 N15 H15B 108.4 . .
Dy3 N15 H15B 108.4 . .
H15A N15 H15B 107.5 . .
C25' N16 C25 44.2(11) . .
C25' N16 Dy4 118.4(8) . .
C25 N16 Dy4 109.1(7) . .
C27 N17 C26 110.8(7) . .
C27 N17 Dy4 115.3(6) . .
C26 N17 Dy4 117.6(5) . .
C27 N17 H17C 103.7 . .
C26 N17 H17C 103.7 . .
Dy4 N17 H17C 103.7 . .
C29 N18 C28 112.8(7) . .
C29 N18 Dy4 114.1(5) . .
C28 N18 Dy4 113.1(5) . .
C29 N18 H18A 105.3 . .
C28 N18 H18A 105.3 . .
Dy4 N18 H18A 105.3 . .
C30 N19 C31 110.9(6) . .
C30 N19 Dy4 112.0(5) . .
C31 N19 Dy4 112.8(5) . .
C30 N19 H19A 106.9 . .
C31 N19 H19A 106.9 . .
Dy4 N19 H19A 106.9 . .
C32 N20 Dy4 114.8(5) . .
C32 N20 H20A 108.6 . .
Dy4 N20 H20A 108.6 . .
C32 N20 H20B 108.6 . .
Dy4 N20 H20B 108.6 . .
H20A N20 H20B 107.5 . .
C2 C1 N1 112.6(8) . .
C2 C1 H1C 109.1 . .
N1 C1 H1C 109.1 . .
C2 C1 H1D 109.1 . .
N1 C1 H1D 109.1 . .
H1C C1 H1D 107.8 . .
C1 C2 N2 111.3(9) . .
C1 C2 H2B 109.4 . .
N2 C2 H2B 109.4 . .
C1 C2 H2C 109.4 . .
N2 C2 H2C 109.4 . .
H2B C2 H2C 108.0 . .
C4 C3 N2 108.8(8) . .
C4 C3 H3B 109.9 . .
N2 C3 H3B 109.9 . .
C4 C3 H3C 109.9 . .
N2 C3 H3C 109.9 . .
H3B C3 H3C 108.3 . .
N3 C4 C3 109.4(8) . .
N3 C4 H4B 109.8 . .
C3 C4 H4B 109.8 . .
N3 C4 H4C 109.8 . .
C3 C4 H4C 109.8 . .
H4B C4 H4C 108.2 . .
N3 C5 C6 110.1(7) . .
N3 C5 H5C 109.6 . .
C6 C5 H5C 109.6 . .
N3 C5 H5D 109.6 . .
C6 C5 H5D 109.6 . .
H5C C5 H5D 108.2 . .
N4 C6 C5 109.4(7) . .
N4 C6 H6C 109.8 . .
C5 C6 H6C 109.8 . .
N4 C6 H6D 109.8 . .
C5 C6 H6D 109.8 . .
H6C C6 H6D 108.2 . .
N4 C7 C8 110.5(7) . .
N4 C7 H7B 109.5 . .
C8 C7 H7B 109.5 . .
N4 C7 H7C 109.5 . .
C8 C7 H7C 109.5 . .
H7B C7 H7C 108.1 . .
N5 C8 C7 110.6(7) . .
N5 C8 H8B 109.5 . .
C7 C8 H8B 109.5 . .
N5 C8 H8C 109.5 . .
C7 C8 H8C 109.5 . .
H8B C8 H8C 108.1 . .
N6 C9 C10 111.4(7) . .
N6 C9 H9B 109.4 . .
C10 C9 H9B 109.4 . .
N6 C9 H9C 109.4 . .
C10 C9 H9C 109.4 . .
H9B C9 H9C 108.0 . .
N7 C10 C9 110.1(7) . .
N7 C10 H10C 109.6 . .
C9 C10 H10C 109.6 . .
N7 C10 H10D 109.6 . .
C9 C10 H10D 109.6 . .
H10C C10 H10D 108.2 . .
N7 C11 C12 108.7(7) . .
N7 C11 H11C 110.0 . .
C12 C11 H11C 110.0 . .
N7 C11 H11D 110.0 . .
C12 C11 H11D 110.0 . .
H11C C11 H11D 108.3 . .
N8 C12 C11 109.8(7) . .
N8 C12 H12B 109.7 . .
C11 C12 H12B 109.7 . .
N8 C12 H12C 109.7 . .
C11 C12 H12C 109.7 . .
H12B C12 H12C 108.2 . .
N8 C13 C14 110.3(7) . .
N8 C13 H13A 109.6 . .
C14 C13 H13A 109.6 . .
N8 C13 H13B 109.6 . .
C14 C13 H13B 109.6 . .
H13A C13 H13B 108.1 . .
N9 C14 C13 108.9(7) . .
N9 C14 H14B 109.9 . .
C13 C14 H14B 109.9 . .
N9 C14 H14C 109.9 . .
C13 C14 H14C 109.9 . .
H14B C14 H14C 108.3 . .
N9 C15 C16 109.5(7) . .
N9 C15 H15C 109.8 . .
C16 C15 H15C 109.8 . .
N9 C15 H15D 109.8 . .
C16 C15 H15D 109.8 . .
H15C C15 H15D 108.2 . .
N10 C16 C15 108.3(6) . .
N10 C16 H16B 110.0 . .
C15 C16 H16B 110.0 . .
N10 C16 H16C 110.0 . .
C15 C16 H16C 110.0 . .
H16B C16 H16C 108.4 . .
N11 C17 C18 107.9(11) . .
N11 C17 H17A 110.1 . .
C18 C17 H17A 110.1 . .
N11 C17 H17B 110.1 . .
C18 C17 H17B 110.1 . .
H17A C17 H17B 108.4 . .
N12 C18 C17 113.1(10) . .
N12 C18 H18B 109.0 . .
C17 C18 H18B 109.0 . .
N12 C18 H18C 109.0 . .
C17 C18 H18C 109.0 . .
H18B C18 H18C 107.8 . .
N12 C19 C20 113.5(10) . .
N12 C19 H19B 108.9 . .
C20 C19 H19B 108.9 . .
N12 C19 H19C 108.9 . .
C20 C19 H19C 108.9 . .
H19B C19 H19C 107.7 . .
N13 C20 C19 111.3(10) . .
N13 C20 H20C 109.4 . .
C19 C20 H20C 109.4 . .
N13 C20 H20D 109.4 . .
C19 C20 H20D 109.4 . .
H20C C20 H20D 108.0 . .
N14 C22 C21' 114.5(12) . .
N14 C22 C21 112.5(11) . .
C21' C22 C21 50.8(12) . .
N14 C23 C24 111.7(8) . .
N14 C23 H23A 109.3 . .
C24 C23 H23A 109.3 . .
N14 C23 H23B 109.3 . .
C24 C23 H23B 109.3 . .
H23A C23 H23B 107.9 . .
N15 C24 C23 108.6(8) . .
N15 C24 H24A 110.0 . .
C23 C24 H24A 110.0 . .
N15 C24 H24B 110.0 . .
C23 C24 H24B 110.0 . .
H24A C24 H24B 108.3 . .
N17 C26 C25' 114.0(11) . .
N17 C26 C25 110.5(9) . .
C25' C26 C25 42.8(10) . .
N17 C27 C28 111.2(8) . .
N17 C27 H27A 109.4 . .
C28 C27 H27A 109.4 . .
N17 C27 H27B 109.4 . .
C28 C27 H27B 109.4 . .
H27A C27 H27B 108.0 . .
N18 C28 C27 109.8(7) . .
N18 C28 H28A 109.7 . .
C27 C28 H28A 109.7 . .
N18 C28 H28B 109.7 . .
C27 C28 H28B 109.7 . .
H28A C28 H28B 108.2 . .
N18 C29 C30 110.7(7) . .
N18 C29 H29A 109.5 . .
C30 C29 H29A 109.5 . .
N18 C29 H29B 109.5 . .
C30 C29 H29B 109.5 . .
H29A C29 H29B 108.1 . .
N19 C30 C29 109.6(7) . .
N19 C30 H30A 109.8 . .
C29 C30 H30A 109.8 . .
N19 C30 H30B 109.8 . .
C29 C30 H30B 109.8 . .
H30A C30 H30B 108.2 . .
N19 C31 C32 108.4(6) . .
N19 C31 H31A 110.0 . .
C32 C31 H31A 110.0 . .
N19 C31 H31B 110.0 . .
C32 C31 H31B 110.0 . .
H31A C31 H31B 108.4 . .
N20 C32 C31 110.0(7) . .
N20 C32 H32A 109.7 . .
C31 C32 H32A 109.7 . .
N20 C32 H32B 109.7 . .
C31 C32 H32B 109.7 . .
H32A C32 H32B 108.2 . .
N13 C21 C22 109.1(10) . .
N13 C21' C22 108.9(11) . .
N16 C25 C26 110.5(9) . .
N16 C25' C26 112.1(10) . .

loop_
_geom_bond_atom_site_label_1
_geom_bond_atom_site_label_2
_geom_bond_distance
_geom_bond_site_symmetry_2
Sb1 Se2 2.4612(10) .
Sb1 Se3 2.4635(10) .
Sb1 Se4 2.4727(9) .
Sb1 Se1 2.4936(9) .
Sb2 Se6 2.4531(10) .
Sb2 Se8 2.4734(10) .
Sb2 Se5 2.4739(11) .
Sb2 Se7 2.4994(10) .
Dy1 O1W 2.238(5) .
Dy1 O1W 2.321(5) 2_668
Dy1 N3 2.511(7) .
Dy1 N4 2.516(7) .
Dy1 N1 2.526(7) .
Dy1 N5 2.538(7) .
Dy1 N2 2.585(8) .
Dy1 Se1 3.0381(9) .
Dy1 Dy1 3.7385(7) 2_668
Dy2 O2W 2.245(5) .
Dy2 O2W 2.290(5) 2_567
Dy2 N8 2.537(7) .
Dy2 N10 2.540(7) .
Dy2 N6 2.553(6) .
Dy2 N9 2.570(7) .
Dy2 N7 2.574(6) .
Dy2 Se7 3.0473(9) .
Dy2 Dy2 3.7245(7) 2_567
Dy3 O3W 2.248(6) 2_556
Dy3 O3W 2.264(6) .
Dy3 N11 2.549(10) .
Dy3 N15 2.553(8) .
Dy3 N12 2.555(10) .
Dy3 N13 2.565(9) .
Dy3 N14 2.606(8) .
Dy3 Cl1 2.703(2) .
Dy3 Dy3 3.7129(8) 2_556
Dy4 O4W 2.234(5) .
Dy4 O4W 2.278(5) 2_657
Dy4 N20 2.529(7) .
Dy4 N19 2.539(6) .
Dy4 N18 2.561(7) .
Dy4 N17 2.592(8) .
Dy4 N16 2.593(7) .
Dy4 Cl2 2.708(2) .
Dy4 Dy4 3.6871(7) 2_657
O1W Dy1 2.321(5) 2_668
O1W H1WA 0.8501 .
O2W Dy2 2.290(5) 2_567
O2W H2WA 0.8500 .
O3W Dy3 2.248(6) 2_556
O3W H3WA 0.8500 .
O4W Dy4 2.278(5) 2_657
O4W H4WA 0.8500 .
N1 C1 1.491(12) .
N1 H1A 0.9000 .
N1 H1B 0.9000 .
N2 C3 1.479(13) .
N2 C2 1.484(12) .
N2 H2A 0.9100 .
N3 C5 1.455(12) .
N3 C4 1.458(12) .
N3 H3A 0.9100 .
N4 C7 1.461(11) .
N4 C6 1.493(12) .
N4 H4A 0.9100 .
N5 C8 1.472(11) .
N5 H5A 0.9000 .
N5 H5B 0.9000 .
N6 C9 1.472(10) .
N6 H6A 0.9000 .
N6 H6B 0.9000 .
N7 C10 1.472(10) .
N7 C11 1.475(11) .
N7 H7A 0.9100 .
N8 C12 1.473(10) .
N8 C13 1.483(10) .
N8 H8A 0.9100 .
N9 C15 1.463(10) .
N9 C14 1.466(11) .
N9 H9A 0.9100 .
N10 C16 1.490(10) .
N10 H10A 0.9000 .
N10 H10B 0.9000 .
N11 C17 1.440(9) .
N11 H11A 0.9000 .
N11 H11B 0.9000 .
N12 C19 1.449(9) .
N12 C18 1.474(8) .
N12 H12A 0.9100 .
N13 C20 1.453(9) .
N13 C21 1.470(9) .
N13 C21' 1.476(10) .
N14 C23 1.460(8) .
N14 C22 1.464(8) .
N14 H14A 0.9100 .
N15 C24 1.462(8) .
N15 H15A 0.9000 .
N15 H15B 0.9000 .
N16 C25' 1.463(9) .
N16 C25 1.469(9) .
N17 C27 1.468(12) .
N17 C26 1.481(12) .
N17 H17C 0.9100 .
N18 C29 1.466(10) .
N18 C28 1.481(11) .
N18 H18A 0.9100 .
N19 C30 1.471(10) .
N19 C31 1.479(10) .
N19 H19A 0.9100 .
N20 C32 1.460(10) .
N20 H20A 0.9000 .
N20 H20B 0.9000 .
C1 C2 1.442(15) .
C1 H1C 0.9700 .
C1 H1D 0.9700 .
C2 H2B 0.9700 .
C2 H2C 0.9700 .
C3 C4 1.477(14) .
C3 H3B 0.9700 .
C3 H3C 0.9700 .
C4 H4B 0.9700 .
C4 H4C 0.9700 .
C5 C6 1.507(13) .
C5 H5C 0.9700 .
C5 H5D 0.9700 .
C6 H6C 0.9700 .
C6 H6D 0.9700 .
C7 C8 1.494(12) .
C7 H7B 0.9700 .
C7 H7C 0.9700 .
C8 H8B 0.9700 .
C8 H8C 0.9700 .
C9 C10 1.491(12) .
C9 H9B 0.9700 .
C9 H9C 0.9700 .
C10 H10C 0.9700 .
C10 H10D 0.9700 .
C11 C12 1.504(11) .
C11 H11C 0.9700 .
C11 H11D 0.9700 .
C12 H12B 0.9700 .
C12 H12C 0.9700 .
C13 C14 1.484(12) .
C13 H13A 0.9700 .
C13 H13B 0.9700 .
C14 H14B 0.9700 .
C14 H14C 0.9700 .
C15 C16 1.524(12) .
C15 H15C 0.9700 .
C15 H15D 0.9700 .
C16 H16B 0.9700 .
C16 H16C 0.9700 .
C17 C18 1.529(9) .
C17 H17A 0.9700 .
C17 H17B 0.9700 .
C18 H18B 0.9700 .
C18 H18C 0.9700 .
C19 C20 1.524(9) .
C19 H19B 0.9700 .
C19 H19C 0.9700 .
C20 H20C 0.9700 .
C20 H20D 0.9700 .
C22 C21' 1.513(10) .
C22 C21 1.515(9) .
C23 C24 1.528(8) .
C23 H23A 0.9700 .
C23 H23B 0.9700 .
C24 H24A 0.9700 .
C24 H24B 0.9700 .
C26 C25' 1.500(10) .
C26 C25 1.523(9) .
C27 C28 1.510(13) .
C27 H27A 0.9700 .
C27 H27B 0.9700 .
C28 H28A 0.9700 .
C28 H28B 0.9700 .
C29 C30 1.497(12) .
C29 H29A 0.9700 .
C29 H29B 0.9700 .
C30 H30A 0.9700 .
C30 H30B 0.9700 .
C31 C32 1.507(11) .
C31 H31A 0.9700 .
C31 H31B 0.9700 .
C32 H32A 0.9700 .
C32 H32B 0.9700 .
